data_1547753
loop_
_publ_author_name
'Kai-Jen Chen'
'Ya-Ching Tsai'
'Yuji Suzaki'
'Kohtaro Osakada'
'Atsushi Miura'
'Masaki Horie'

_publ_section_title
;
 Rapid and reversible photoinduced switching of a rotaxane crystal
;
_journal_name_full 'Nature Communications'
_journal_page_first 13321
_journal_paper_doi 10.1038/ncomms13321
_journal_volume 7
_journal_year 2016
_chemical_formula_sum 'C43 H54 F6 Fe N O8 P'
_chemical_formula_weight 913.69
_space_group_crystal_system triclinic
_space_group_IT_number 2
_space_group_name_Hall '-P 1'
_space_group_name_H-M_alt 'P -1'
_symmetry_space_group_name_Hall '-P 1'
_symmetry_space_group_name_H-M 'P -1'
_atom_sites_solution_hydrogens geom
_cell_angle_alpha 87.3094(10)
_cell_angle_beta 80.1334(9)
_cell_angle_gamma 88.7511(10)
_cell_formula_units_Z 2
_cell_length_a 10.3528(5)
_cell_length_b 11.1950(5)
_cell_length_c 19.3916(8)
_cell_measurement_reflns_used 8011
_cell_measurement_temperature 333(2)
_cell_measurement_theta_max 22.7473
_cell_measurement_theta_min 2.6615
_cell_volume 2211.58(17)
_computing_cell_refinement 'SAINT V8.34A (Bruker AXS Inc., 2013)'
_computing_data_collection 'APEX2 (Bruker AXS, 2010)'
_computing_data_reduction 'SAINT V8.34A (Bruker AXS Inc., 2013)'
_computing_molecular_graphics 'SHELXTL (Sheldrick, 2008)'
_computing_publication_material SHELXTL
_computing_structure_refinement 'SHELXL-2014/6 (Sheldrick, 2014)'
_diffrn_ambient_temperature 333(2)
_diffrn_detector_area_resol_mean 8.3333
_diffrn_measured_fraction_theta_full 0.998
_diffrn_measured_fraction_theta_max 0.996
_diffrn_measurement_device_type 'Bruker APEX-II CCD'
_diffrn_measurement_method '\f and \w scans'
_diffrn_radiation_type MoK\a
_diffrn_radiation_wavelength 0.71073
_diffrn_reflns_av_R_equivalents 0.0274
_diffrn_reflns_av_unetI/netI 0.0281
_diffrn_reflns_Laue_measured_fraction_full 0.998
_diffrn_reflns_Laue_measured_fraction_max 0.996
_diffrn_reflns_limit_h_max 12
_diffrn_reflns_limit_h_min -10
_diffrn_reflns_limit_k_max 14
_diffrn_reflns_limit_k_min -14
_diffrn_reflns_limit_l_max 24
_diffrn_reflns_limit_l_min -24
_diffrn_reflns_number 33225
_diffrn_reflns_point_group_measured_fraction_full 0.998
_diffrn_reflns_point_group_measured_fraction_max 0.996
_diffrn_reflns_theta_full 25.242
_diffrn_reflns_theta_max 26.469
_diffrn_reflns_theta_min 1.067
_exptl_absorpt_coefficient_mu 0.454
_exptl_absorpt_correction_T_max 0.9485
_exptl_absorpt_correction_T_min 0.8489
_exptl_absorpt_correction_type multi-scan
_exptl_absorpt_process_details 'SADABS V2014/4 (Bruker AXS Inc.)'
_exptl_crystal_colour Yellow
_exptl_crystal_density_diffrn 1.372
_exptl_crystal_density_method 'not measured'
_exptl_crystal_description Tabullar
_exptl_crystal_F_000 956
_exptl_crystal_size_max 0.30
_exptl_crystal_size_mid 0.22
_exptl_crystal_size_min 0.10
_refine_diff_density_max 0.740
_refine_diff_density_min -0.672
_refine_diff_density_rms 0.046
_refine_ls_extinction_coef .
_refine_ls_extinction_method none
_refine_ls_goodness_of_fit_ref 1.041
_refine_ls_hydrogen_treatment constr
_refine_ls_matrix_type full
_refine_ls_number_parameters 542
_refine_ls_number_reflns 9094
_refine_ls_number_restraints 0
_refine_ls_restrained_S_all 1.041
_refine_ls_R_factor_all 0.0777
_refine_ls_R_factor_gt 0.0540
_refine_ls_shift/su_max 0.001
_refine_ls_shift/su_mean 0.000
_refine_ls_structure_factor_coef Fsqd
_refine_ls_weighting_details 'w=1/[\s^2^(Fo^2^)+(0.0711P)^2^+1.2124P] where P=(Fo^2^+2Fc^2^)/3'
_refine_ls_weighting_scheme calc
_refine_ls_wR_factor_gt 0.1407
_refine_ls_wR_factor_ref 0.1583
_reflns_Friedel_coverage 0.000
_reflns_Friedel_fraction_full .
_reflns_Friedel_fraction_max .
_reflns_number_gt 6586
_reflns_number_total 9094
_reflns_threshold_expression 'I > 2\s(I)'
_cod_data_source_file rotaxane60C.cif
_cod_data_source_block mo_160522VT2_90_0m
_cod_database_code 1547753
_shelx_space_group_comment
;
The symmetry employed for this shelxl refinement is uniquely defined
by the following loop, which should always be used as a source of
symmetry information in preference to the above space-group names.
They are only intended as comments.
;
_shelxl_version_number 2014/6

loop_
_space_group_symop_operation_xyz
'x, y, z'
'-x, -y, -z'

loop_
_atom_site_label
_atom_site_type_symbol
_atom_site_fract_x
_atom_site_fract_y
_atom_site_fract_z
_atom_site_U_iso_or_equiv
_atom_site_adp_type
_atom_site_occupancy
_atom_site_site_symmetry_order
_atom_site_calc_flag
_atom_site_refinement_flags_posn
_atom_site_refinement_flags_adp
_atom_site_refinement_flags_occupancy
_atom_site_disorder_assembly
_atom_site_disorder_group
Fe1 Fe 0.31899(4) 0.36543(4) 0.93067(2) 0.05712(15) Uani 1 1 d . . . . .
P1 P 0.94647(9) 0.72659(7) 0.74618(5) 0.0690(2) Uani 1 1 d . . . . .
C1 C 0.2147(3) 0.4947(3) 0.6074(2) 0.0821(10) Uani 1 1 d . . . . .
H1A H 0.1327 0.5354 0.6030 0.099 Uiso 1 1 calc R U . . .
H1B H 0.2678 0.4917 0.5612 0.099 Uiso 1 1 calc R U . . .
C2 C 0.2843(3) 0.5600(3) 0.6540(2) 0.0790(10) Uani 1 1 d . . . . .
H2A H 0.2829 0.6451 0.6418 0.095 Uiso 1 1 calc R U . . .
H2B H 0.2416 0.5476 0.7023 0.095 Uiso 1 1 calc R U . . .
C3 C 0.4939(3) 0.5812(3) 0.68345(16) 0.0682(8) Uani 1 1 d . . . . .
H3A H 0.4670 0.5646 0.7333 0.082 Uiso 1 1 calc R U . . .
H3B H 0.4833 0.6663 0.6739 0.082 Uiso 1 1 calc R U . . .
C4 C 0.6326(3) 0.5449(3) 0.66188(19) 0.0750(9) Uani 1 1 d . . . . .
H4A H 0.6608 0.5657 0.6125 0.090 Uiso 1 1 calc R U . . .
H4B H 0.6874 0.5866 0.6884 0.090 Uiso 1 1 calc R U . . .
C5 C 0.7786(3) 0.3812(3) 0.66901(17) 0.0699(8) Uani 1 1 d . . . . .
H5A H 0.8331 0.4330 0.6349 0.084 Uiso 1 1 calc R U . . .
H5B H 0.7879 0.3006 0.6525 0.084 Uiso 1 1 calc R U . . .
C6 C 0.8251(3) 0.3836(3) 0.73738(16) 0.0620(7) Uani 1 1 d . . . . .
H6A H 0.9197 0.3741 0.7307 0.074 Uiso 1 1 calc R U . . .
H6B H 0.8012 0.4592 0.7590 0.074 Uiso 1 1 calc R U . . .
C7 C 0.7934(3) 0.2721(3) 0.84612(15) 0.0596(7) Uani 1 1 d . . . . .
C8 C 0.8592(3) 0.3528(3) 0.87816(18) 0.0737(9) Uani 1 1 d . . . . .
H8 H 0.8864 0.4247 0.8547 0.088 Uiso 1 1 calc R U . . .
C9 C 0.8848(4) 0.3281(4) 0.9444(2) 0.0962(12) Uani 1 1 d . . . . .
H9 H 0.9289 0.3834 0.9657 0.115 Uiso 1 1 calc R U . . .
C10 C 0.8465(5) 0.2241(5) 0.9788(2) 0.1031(14) Uani 1 1 d . . . . .
H10 H 0.8654 0.2078 1.0235 0.124 Uiso 1 1 calc R U . . .
C11 C 0.7791(4) 0.1410(4) 0.9481(2) 0.0902(12) Uani 1 1 d . . . . .
H11 H 0.7522 0.0699 0.9725 0.108 Uiso 1 1 calc R U . . .
C12 C 0.7518(3) 0.1640(3) 0.88125(17) 0.0672(8) Uani 1 1 d . . . . .
C13 C 0.6623(4) -0.0293(3) 0.8724(2) 0.0893(12) Uani 1 1 d . . . . .
H13A H 0.6064 -0.0286 0.9180 0.107 Uiso 1 1 calc R U . . .
H13B H 0.7443 -0.0691 0.8778 0.107 Uiso 1 1 calc R U . . .
C14 C 0.5984(4) -0.0930(3) 0.8239(3) 0.1066(15) Uani 1 1 d . . . . .
H14A H 0.6470 -0.0816 0.7767 0.128 Uiso 1 1 calc R U . . .
H14B H 0.5978 -0.1779 0.8364 0.128 Uiso 1 1 calc R U . . .
C15 C 0.3790(5) -0.1165(3) 0.8222(3) 0.1126(16) Uani 1 1 d . . . . .
H15A H 0.3778 -0.1770 0.8598 0.135 Uiso 1 1 calc R U . . .
H15B H 0.4038 -0.1575 0.7789 0.135 Uiso 1 1 calc R U . . .
C16 C 0.2480(4) -0.0787(3) 0.8242(3) 0.0963(13) Uani 1 1 d . . . . .
H16A H 0.2101 -0.1267 0.7926 0.116 Uiso 1 1 calc R U . . .
H16B H 0.2006 -0.0963 0.8711 0.116 Uiso 1 1 calc R U . . .
C17 C 0.0932(3) 0.0756(3) 0.8128(2) 0.0798(9) Uani 1 1 d . . . . .
H17A H 0.0825 0.1541 0.8323 0.096 Uiso 1 1 calc R U . . .
H17B H 0.0389 0.0205 0.8448 0.096 Uiso 1 1 calc R U . . .
C18 C 0.0482(3) 0.0804(3) 0.74469(19) 0.0737(9) Uani 1 1 d . . . . .
H18A H 0.0722 0.0066 0.7210 0.088 Uiso 1 1 calc R U . . .
H18B H -0.0464 0.0894 0.7517 0.088 Uiso 1 1 calc R U . . .
C19 C 0.0731(3) 0.1995(3) 0.63827(18) 0.0688(8) Uani 1 1 d . . . . .
C20 C -0.0011(4) 0.1223(4) 0.6079(2) 0.0922(12) Uani 1 1 d . . . . .
H20 H -0.0313 0.0516 0.6318 0.111 Uiso 1 1 calc R U . . .
C21 C -0.0299(5) 0.1496(5) 0.5429(3) 0.1154(16) Uani 1 1 d . . . . .
H21 H -0.0796 0.0969 0.5229 0.138 Uiso 1 1 calc R U . . .
C22 C 0.0124(5) 0.2520(6) 0.5070(2) 0.1123(16) Uani 1 1 d . . . . .
H22 H -0.0084 0.2690 0.4627 0.135 Uiso 1 1 calc R U . . .
C23 C 0.0871(4) 0.3321(4) 0.5362(2) 0.0943(12) Uani 1 1 d . . . . .
H23 H 0.1164 0.4026 0.5117 0.113 Uiso 1 1 calc R U . . .
C24 C 0.1169(3) 0.3049(3) 0.60246(17) 0.0705(8) Uani 1 1 d . . . . .
C25 C 0.3716(3) 0.3661(2) 0.82534(12) 0.0482(6) Uani 1 1 d . . . . .
C26 C 0.2368(3) 0.3982(3) 0.84339(14) 0.0595(7) Uani 1 1 d . . . . .
H26 H 0.1667 0.3581 0.8314 0.071 Uiso 1 1 calc R U . . .
C27 C 0.2284(4) 0.5019(3) 0.88283(16) 0.0735(9) Uani 1 1 d . . . . .
H27 H 0.1516 0.5419 0.9014 0.088 Uiso 1 1 calc R U . . .
C28 C 0.3547(4) 0.5339(3) 0.88913(16) 0.0769(10) Uani 1 1 d . . . . .
H28 H 0.3762 0.5990 0.9128 0.092 Uiso 1 1 calc R U . . .
C29 C 0.4449(3) 0.4517(3) 0.85380(14) 0.0617(7) Uani 1 1 d . . . . .
H29 H 0.5357 0.4532 0.8498 0.074 Uiso 1 1 calc R U . . .
C30 C 0.2308(5) 0.2215(4) 0.98496(19) 0.0927(12) Uani 1 1 d . . . . .
H30 H 0.1638 0.1779 0.9722 0.111 Uiso 1 1 calc R U . . .
C31 C 0.2144(5) 0.3209(4) 1.02715(17) 0.0951(13) Uani 1 1 d . . . . .
H31 H 0.1350 0.3549 1.0474 0.114 Uiso 1 1 calc R U . . .
C32 C 0.3386(5) 0.3595(4) 1.03325(16) 0.0925(12) Uani 1 1 d . . . . .
H32 H 0.3568 0.4242 1.0582 0.111 Uiso 1 1 calc R U . . .
C33 C 0.4318(4) 0.2834(4) 0.99511(18) 0.0932(12) Uani 1 1 d . . . . .
H33 H 0.5224 0.2888 0.9907 0.112 Uiso 1 1 calc R U . . .
C34 C 0.3652(5) 0.1993(3) 0.96536(17) 0.0899(12) Uani 1 1 d . . . . .
H34 H 0.4031 0.1385 0.9372 0.108 Uiso 1 1 calc R U . . .
C35 C 0.4268(3) 0.2593(2) 0.78780(12) 0.0503(6) Uani 1 1 d . . . . .
H35A H 0.3849 0.1883 0.8114 0.060 Uiso 1 1 calc R U . . .
H35B H 0.5197 0.2527 0.7896 0.060 Uiso 1 1 calc R U . . .
C36 C 0.4796(3) 0.1632(2) 0.67436(13) 0.0585(7) Uani 1 1 d . . . . .
H36A H 0.4607 0.0893 0.7021 0.070 Uiso 1 1 calc R U . . .
H36B H 0.5732 0.1764 0.6684 0.070 Uiso 1 1 calc R U . . .
C37 C 0.4412(3) 0.1513(2) 0.60385(13) 0.0529(6) Uani 1 1 d . . . . .
C38 C 0.4800(4) 0.2338(3) 0.54947(15) 0.0717(9) Uani 1 1 d . . . . .
H38 H 0.5313 0.2978 0.5565 0.086 Uiso 1 1 calc R U . . .
C39 C 0.4440(4) 0.2226(3) 0.48535(16) 0.0792(10) Uani 1 1 d . . . . .
H39 H 0.4713 0.2793 0.4495 0.095 Uiso 1 1 calc R U . . .
C40 C 0.3684(3) 0.1293(3) 0.47314(15) 0.0710(9) Uani 1 1 d . . . . .
C41 C 0.3298(3) 0.0478(3) 0.52712(18) 0.0726(8) Uani 1 1 d . . . . .
H41 H 0.2788 -0.0162 0.5199 0.087 Uiso 1 1 calc R U . . .
C42 C 0.3652(3) 0.0585(3) 0.59241(15) 0.0636(7) Uani 1 1 d . . . . .
H42 H 0.3371 0.0024 0.6284 0.076 Uiso 1 1 calc R U . . .
C43 C 0.3279(5) 0.1163(4) 0.40261(19) 0.1013(13) Uani 1 1 d . . . . .
H43A H 0.2638 0.1769 0.3956 0.152 Uiso 1 1 calc R U . . .
H43B H 0.2909 0.0388 0.4011 0.152 Uiso 1 1 calc R U . . .
H43C H 0.4032 0.1251 0.3663 0.152 Uiso 1 1 calc R U . . .
F1 F 0.9420(3) 0.6464(3) 0.68248(14) 0.1426(12) Uani 1 1 d . . . . .
F2 F 0.8817(3) 0.8345(3) 0.71015(19) 0.1525(12) Uani 1 1 d . . . . .
F3 F 1.0851(2) 0.7725(2) 0.71077(16) 0.1239(9) Uani 1 1 d . . . . .
F4 F 0.9466(3) 0.8099(3) 0.80850(16) 0.1397(11) Uani 1 1 d . . . . .
F5 F 1.0086(3) 0.6186(3) 0.7813(2) 0.1595(13) Uani 1 1 d . . . . .
F6 F 0.8075(2) 0.6799(2) 0.78203(14) 0.1139(8) Uani 1 1 d . . . . .
N1 N 0.4080(2) 0.26449(18) 0.71273(10) 0.0493(5) Uani 1 1 d . . . . .
H1C H 0.3229 0.2607 0.7108 0.059 Uiso 1 1 calc R U . . .
H1D H 0.4376 0.3337 0.6922 0.059 Uiso 1 1 calc R U . . .
O1 O 0.1897(2) 0.37669(19) 0.63637(11) 0.0689(5) Uani 1 1 d . . . . .
O2 O 0.4160(2) 0.51683(18) 0.64586(11) 0.0652(5) Uani 1 1 d . . . . .
O3 O 0.6453(2) 0.41931(18) 0.67416(12) 0.0681(6) Uani 1 1 d . . . . .
O4 O 0.7638(2) 0.28729(17) 0.78045(11) 0.0652(5) Uani 1 1 d . . . . .
O5 O 0.6864(2) 0.0901(2) 0.84513(13) 0.0808(7) Uani 1 1 d . . . . .
O6 O 0.4695(3) -0.0506(2) 0.8262(3) 0.172(2) Uani 1 1 d . . . . .
O7 O 0.2260(2) 0.0386(2) 0.80725(16) 0.0955(8) Uani 1 1 d . . . . .
O8 O 0.1086(2) 0.18047(17) 0.70257(12) 0.0667(5) Uani 1 1 d . . . . .

loop_
_atom_site_aniso_label
_atom_site_aniso_U_11
_atom_site_aniso_U_22
_atom_site_aniso_U_33
_atom_site_aniso_U_23
_atom_site_aniso_U_13
_atom_site_aniso_U_12
Fe1 0.0708(3) 0.0632(3) 0.0383(2) -0.00618(16) -0.01183(17) 0.0080(2)
P1 0.0654(5) 0.0566(4) 0.0855(6) -0.0120(4) -0.0112(4) -0.0040(4)
C1 0.061(2) 0.080(2) 0.105(3) 0.026(2) -0.0207(19) 0.0076(17)
C2 0.065(2) 0.0556(17) 0.111(3) 0.0068(17) -0.0021(19) 0.0119(15)
C3 0.092(2) 0.0494(15) 0.0640(17) 0.0059(13) -0.0162(16) -0.0058(15)
C4 0.074(2) 0.0608(18) 0.095(2) 0.0249(16) -0.0326(18) -0.0164(16)
C5 0.0616(19) 0.075(2) 0.0711(19) 0.0119(15) -0.0089(15) -0.0026(15)
C6 0.0532(17) 0.0597(16) 0.0722(18) 0.0118(14) -0.0120(14) -0.0048(13)
C7 0.0500(16) 0.0635(17) 0.0630(16) 0.0052(13) -0.0061(13) 0.0092(13)
C8 0.073(2) 0.076(2) 0.072(2) -0.0034(16) -0.0116(16) 0.0006(17)
C9 0.104(3) 0.116(3) 0.070(2) -0.011(2) -0.018(2) -0.006(3)
C10 0.107(3) 0.144(4) 0.059(2) 0.009(2) -0.018(2) 0.003(3)
C11 0.082(3) 0.109(3) 0.072(2) 0.032(2) -0.0026(19) 0.004(2)
C12 0.0502(17) 0.076(2) 0.0721(19) 0.0144(16) -0.0060(14) 0.0077(15)
C13 0.067(2) 0.068(2) 0.125(3) 0.037(2) -0.006(2) 0.0077(17)
C14 0.079(3) 0.054(2) 0.187(5) 0.023(2) -0.034(3) 0.0056(18)
C15 0.103(3) 0.052(2) 0.188(5) 0.020(2) -0.049(3) -0.006(2)
C16 0.088(3) 0.068(2) 0.140(4) 0.030(2) -0.046(3) -0.0240(19)
C17 0.067(2) 0.072(2) 0.097(3) 0.0060(18) -0.0046(19) -0.0082(17)
C18 0.0561(18) 0.0588(18) 0.105(3) -0.0067(17) -0.0077(17) -0.0071(14)
C19 0.0545(18) 0.074(2) 0.081(2) -0.0172(17) -0.0172(15) 0.0101(15)
C20 0.077(2) 0.092(3) 0.118(3) -0.037(2) -0.037(2) 0.007(2)
C21 0.096(3) 0.134(4) 0.131(4) -0.056(3) -0.049(3) 0.008(3)
C22 0.092(3) 0.167(5) 0.089(3) -0.035(3) -0.042(3) 0.022(3)
C23 0.073(2) 0.132(3) 0.079(2) -0.001(2) -0.0183(19) 0.014(2)
C24 0.0507(17) 0.090(2) 0.073(2) -0.0157(17) -0.0160(15) 0.0129(16)
C25 0.0615(16) 0.0477(13) 0.0362(11) -0.0007(10) -0.0103(11) -0.0025(11)
C26 0.0683(19) 0.0645(17) 0.0485(14) -0.0018(12) -0.0185(13) 0.0026(14)
C27 0.096(3) 0.0688(19) 0.0571(17) -0.0100(14) -0.0171(17) 0.0279(18)
C28 0.121(3) 0.0538(17) 0.0623(18) -0.0131(14) -0.0313(19) -0.0021(18)
C29 0.076(2) 0.0582(16) 0.0539(15) -0.0057(12) -0.0175(14) -0.0133(14)
C30 0.117(4) 0.095(3) 0.064(2) 0.0237(19) -0.017(2) -0.011(2)
C31 0.100(3) 0.128(3) 0.0485(17) 0.007(2) 0.0066(18) 0.024(3)
C32 0.123(4) 0.117(3) 0.0428(16) -0.0127(17) -0.0300(19) 0.015(3)
C33 0.097(3) 0.129(3) 0.0558(19) 0.006(2) -0.0266(19) 0.030(3)
C34 0.132(4) 0.081(2) 0.0526(18) 0.0127(16) -0.012(2) 0.029(2)
C35 0.0637(17) 0.0519(14) 0.0365(11) -0.0009(10) -0.0121(11) -0.0015(12)
C36 0.0745(19) 0.0542(15) 0.0482(14) -0.0099(11) -0.0138(13) 0.0132(14)
C37 0.0652(17) 0.0486(14) 0.0450(13) -0.0094(11) -0.0090(12) 0.0101(12)
C38 0.102(3) 0.0612(17) 0.0530(16) -0.0041(13) -0.0154(16) -0.0066(17)
C39 0.113(3) 0.075(2) 0.0503(16) 0.0029(15) -0.0161(17) 0.000(2)
C40 0.083(2) 0.082(2) 0.0514(16) -0.0159(15) -0.0196(15) 0.0264(18)
C41 0.069(2) 0.075(2) 0.077(2) -0.0220(17) -0.0187(16) 0.0008(16)
C42 0.071(2) 0.0624(17) 0.0560(16) -0.0049(13) -0.0065(14) 0.0023(15)
C43 0.124(4) 0.121(3) 0.069(2) -0.026(2) -0.043(2) 0.022(3)
F1 0.159(3) 0.148(2) 0.1150(19) -0.0580(18) 0.0148(18) -0.065(2)
F2 0.140(3) 0.123(2) 0.194(3) 0.040(2) -0.043(2) 0.0187(19)
F3 0.0846(16) 0.0972(16) 0.178(3) -0.0378(16) 0.0234(16) -0.0245(13)
F4 0.130(2) 0.146(2) 0.142(2) -0.0752(19) 0.0057(18) -0.0471(18)
F5 0.132(2) 0.129(2) 0.215(4) 0.058(2) -0.044(2) 0.0231(19)
F6 0.0851(16) 0.0991(16) 0.149(2) -0.0357(15) 0.0156(14) -0.0277(13)
N1 0.0634(14) 0.0456(11) 0.0401(10) -0.0041(8) -0.0121(9) 0.0030(10)
O1 0.0627(13) 0.0688(13) 0.0762(13) 0.0084(10) -0.0172(10) -0.0017(10)
O2 0.0557(12) 0.0583(11) 0.0814(14) -0.0072(10) -0.0105(10) 0.0063(9)
O3 0.0601(13) 0.0590(12) 0.0863(14) 0.0181(10) -0.0209(11) -0.0064(9)
O4 0.0663(13) 0.0568(11) 0.0750(13) 0.0162(9) -0.0234(10) -0.0077(9)
O5 0.0774(15) 0.0656(13) 0.1000(17) 0.0329(12) -0.0256(13) -0.0090(11)
O6 0.079(2) 0.0559(16) 0.395(7) 0.034(2) -0.088(3) -0.0052(14)
O7 0.0671(16) 0.0695(15) 0.146(2) 0.0335(15) -0.0172(15) -0.0114(12)
O8 0.0617(13) 0.0562(11) 0.0846(14) -0.0067(10) -0.0182(11) -0.0041(9)

loop_
_atom_type_symbol
_atom_type_description
_atom_type_scat_dispersion_real
_atom_type_scat_dispersion_imag
_atom_type_scat_source
C C 0.0033 0.0016 'International Tables Vol C Tables 4.2.6.8 and 6.1.1.4'
H H 0.0000 0.0000 'International Tables Vol C Tables 4.2.6.8 and 6.1.1.4'
N N 0.0061 0.0033 'International Tables Vol C Tables 4.2.6.8 and 6.1.1.4'
O O 0.0106 0.0060 'International Tables Vol C Tables 4.2.6.8 and 6.1.1.4'
F F 0.0171 0.0103 'International Tables Vol C Tables 4.2.6.8 and 6.1.1.4'
P P 0.1023 0.0942 'International Tables Vol C Tables 4.2.6.8 and 6.1.1.4'
Fe Fe 0.3463 0.8444 'International Tables Vol C Tables 4.2.6.8 and 6.1.1.4'

loop_
_geom_angle_atom_site_label_1
_geom_angle_atom_site_label_2
_geom_angle_atom_site_label_3
_geom_angle
_geom_angle_site_symmetry_1
_geom_angle_site_symmetry_3
C25 Fe1 C34 105.23(13) . .
C25 Fe1 C29 41.15(10) . .
C34 Fe1 C29 119.66(16) . .
C25 Fe1 C30 120.90(14) . .
C34 Fe1 C30 40.37(17) . .
C29 Fe1 C30 155.87(16) . .
C25 Fe1 C33 121.41(14) . .
C34 Fe1 C33 39.91(17) . .
C29 Fe1 C33 105.89(16) . .
C30 Fe1 C33 67.41(19) . .
C25 Fe1 C32 158.92(16) . .
C34 Fe1 C32 67.70(16) . .
C29 Fe1 C32 123.54(17) . .
C30 Fe1 C32 67.43(18) . .
C33 Fe1 C32 40.59(16) . .
C25 Fe1 C28 68.62(11) . .
C34 Fe1 C28 156.22(19) . .
C29 Fe1 C28 40.70(13) . .
C30 Fe1 C28 162.39(18) . .
C33 Fe1 C28 122.31(18) . .
C32 Fe1 C28 109.36(16) . .
C25 Fe1 C26 41.03(11) . .
C34 Fe1 C26 123.38(15) . .
C29 Fe1 C26 68.72(12) . .
C30 Fe1 C26 108.57(15) . .
C33 Fe1 C26 158.63(15) . .
C32 Fe1 C26 159.33(16) . .
C28 Fe1 C26 67.91(13) . .
C25 Fe1 C31 157.82(17) . .
C34 Fe1 C31 67.87(16) . .
C29 Fe1 C31 160.76(17) . .
C30 Fe1 C31 40.33(17) . .
C33 Fe1 C31 67.67(17) . .
C32 Fe1 C31 39.93(17) . .
C28 Fe1 C31 126.10(16) . .
C26 Fe1 C31 123.87(16) . .
C25 Fe1 C27 68.59(11) . .
C34 Fe1 C27 161.20(18) . .
C29 Fe1 C27 68.13(14) . .
C30 Fe1 C27 126.37(18) . .
C33 Fe1 C27 158.47(18) . .
C32 Fe1 C27 124.22(15) . .
C28 Fe1 C27 39.86(14) . .
C26 Fe1 C27 40.53(12) . .
C31 Fe1 C27 110.80(15) . .
F5 P1 F4 94.7(2) . .
F5 P1 F2 179.0(2) . .
F4 P1 F2 86.1(2) . .
F5 P1 F3 91.17(18) . .
F4 P1 F3 90.54(15) . .
F2 P1 F3 89.54(18) . .
F5 P1 F1 87.5(2) . .
F4 P1 F1 177.6(2) . .
F2 P1 F1 91.7(2) . .
F3 P1 F1 90.19(15) . .
F5 P1 F6 88.52(17) . .
F4 P1 F6 89.43(14) . .
F2 P1 F6 90.78(17) . .
F3 P1 F6 179.68(19) . .
F1 P1 F6 89.85(14) . .
O1 C1 C2 108.9(3) . .
O1 C1 H1A 109.9 . .
C2 C1 H1A 109.9 . .
O1 C1 H1B 109.9 . .
C2 C1 H1B 109.9 . .
H1A C1 H1B 108.3 . .
O2 C2 C1 108.5(3) . .
O2 C2 H2A 110.0 . .
C1 C2 H2A 110.0 . .
O2 C2 H2B 110.0 . .
C1 C2 H2B 110.0 . .
H2A C2 H2B 108.4 . .
O2 C3 C4 108.8(3) . .
O2 C3 H3A 109.9 . .
C4 C3 H3A 109.9 . .
O2 C3 H3B 109.9 . .
C4 C3 H3B 109.9 . .
H3A C3 H3B 108.3 . .
O3 C4 C3 109.1(2) . .
O3 C4 H4A 109.9 . .
C3 C4 H4A 109.9 . .
O3 C4 H4B 109.9 . .
C3 C4 H4B 109.9 . .
H4A C4 H4B 108.3 . .
O3 C5 C6 112.0(3) . .
O3 C5 H5A 109.2 . .
C6 C5 H5A 109.2 . .
O3 C5 H5B 109.2 . .
C6 C5 H5B 109.2 . .
H5A C5 H5B 107.9 . .
O4 C6 C5 107.0(2) . .
O4 C6 H6A 110.3 . .
C5 C6 H6A 110.3 . .
O4 C6 H6B 110.3 . .
C5 C6 H6B 110.3 . .
H6A C6 H6B 108.6 . .
O4 C7 C8 125.2(3) . .
O4 C7 C12 114.8(3) . .
C8 C7 C12 120.0(3) . .
C9 C8 C7 120.4(3) . .
C9 C8 H8 119.8 . .
C7 C8 H8 119.8 . .
C10 C9 C8 120.4(4) . .
C10 C9 H9 119.8 . .
C8 C9 H9 119.8 . .
C9 C10 C11 120.6(4) . .
C9 C10 H10 119.7 . .
C11 C10 H10 119.7 . .
C12 C11 C10 120.1(4) . .
C12 C11 H11 120.0 . .
C10 C11 H11 120.0 . .
O5 C12 C11 126.0(3) . .
O5 C12 C7 115.6(3) . .
C11 C12 C7 118.5(3) . .
O5 C13 C14 108.7(3) . .
O5 C13 H13A 109.9 . .
C14 C13 H13A 109.9 . .
O5 C13 H13B 109.9 . .
C14 C13 H13B 109.9 . .
H13A C13 H13B 108.3 . .
O6 C14 C13 110.1(4) . .
O6 C14 H14A 109.6 . .
C13 C14 H14A 109.6 . .
O6 C14 H14B 109.6 . .
C13 C14 H14B 109.6 . .
H14A C14 H14B 108.1 . .
O6 C15 C16 124.8(4) . .
O6 C15 H15A 106.1 . .
C16 C15 H15A 106.1 . .
O6 C15 H15B 106.1 . .
C16 C15 H15B 106.1 . .
H15A C15 H15B 106.3 . .
O7 C16 C15 117.4(3) . .
O7 C16 H16A 108.0 . .
C15 C16 H16A 108.0 . .
O7 C16 H16B 108.0 . .
C15 C16 H16B 108.0 . .
H16A C16 H16B 107.2 . .
O7 C17 C18 112.3(3) . .
O7 C17 H17A 109.1 . .
C18 C17 H17A 109.1 . .
O7 C17 H17B 109.1 . .
C18 C17 H17B 109.1 . .
H17A C17 H17B 107.9 . .
O8 C18 C17 109.0(3) . .
O8 C18 H18A 109.9 . .
C17 C18 H18A 109.9 . .
O8 C18 H18B 109.9 . .
C17 C18 H18B 109.9 . .
H18A C18 H18B 108.3 . .
O8 C19 C24 115.6(3) . .
O8 C19 C20 124.9(3) . .
C24 C19 C20 119.5(3) . .
C21 C20 C19 120.1(4) . .
C21 C20 H20 120.0 . .
C19 C20 H20 120.0 . .
C22 C21 C20 121.2(4) . .
C22 C21 H21 119.4 . .
C20 C21 H21 119.4 . .
C21 C22 C23 120.2(4) . .
C21 C22 H22 119.9 . .
C23 C22 H22 119.9 . .
C24 C23 C22 118.9(4) . .
C24 C23 H23 120.5 . .
C22 C23 H23 120.5 . .
O1 C24 C19 115.9(3) . .
O1 C24 C23 124.1(4) . .
C19 C24 C23 120.0(3) . .
C26 C25 C29 107.4(2) . .
C26 C25 C35 126.9(2) . .
C29 C25 C35 125.6(3) . .
C26 C25 Fe1 70.03(14) . .
C29 C25 Fe1 69.63(15) . .
C35 C25 Fe1 122.79(17) . .
C27 C26 C25 107.8(3) . .
C27 C26 Fe1 70.03(17) . .
C25 C26 Fe1 68.93(15) . .
C27 C26 H26 126.1 . .
C25 C26 H26 126.1 . .
Fe1 C26 H26 126.5 . .
C28 C27 C26 108.3(3) . .
C28 C27 Fe1 69.60(19) . .
C26 C27 Fe1 69.44(17) . .
C28 C27 H27 125.8 . .
C26 C27 H27 125.8 . .
Fe1 C27 H27 126.7 . .
C27 C28 C29 109.0(3) . .
C27 C28 Fe1 70.54(19) . .
C29 C28 Fe1 69.46(17) . .
C27 C28 H28 125.5 . .
C29 C28 H28 125.5 . .
Fe1 C28 H28 126.1 . .
C28 C29 C25 107.4(3) . .
C28 C29 Fe1 69.83(19) . .
C25 C29 Fe1 69.22(15) . .
C28 C29 H29 126.3 . .
C25 C29 H29 126.3 . .
Fe1 C29 H29 126.2 . .
C34 C30 C31 108.2(4) . .
C34 C30 Fe1 69.6(2) . .
C31 C30 Fe1 70.3(2) . .
C34 C30 H30 125.9 . .
C31 C30 H30 125.9 . .
Fe1 C30 H30 125.7 . .
C32 C31 C30 107.6(4) . .
C32 C31 Fe1 69.7(2) . .
C30 C31 Fe1 69.4(2) . .
C32 C31 H31 126.2 . .
C30 C31 H31 126.2 . .
Fe1 C31 H31 126.3 . .
C31 C32 C33 108.1(4) . .
C31 C32 Fe1 70.36(19) . .
C33 C32 Fe1 69.59(18) . .
C31 C32 H32 126.0 . .
C33 C32 H32 126.0 . .
Fe1 C32 H32 125.7 . .
C34 C33 C32 108.0(4) . .
C34 C33 Fe1 69.8(2) . .
C32 C33 Fe1 69.8(2) . .
C34 C33 H33 126.0 . .
C32 C33 H33 126.0 . .
Fe1 C33 H33 125.9 . .
C33 C34 C30 108.1(4) . .
C33 C34 Fe1 70.2(2) . .
C30 C34 Fe1 70.0(2) . .
C33 C34 H34 126.0 . .
C30 C34 H34 126.0 . .
Fe1 C34 H34 125.4 . .
C25 C35 N1 112.4(2) . .
C25 C35 H35A 109.1 . .
N1 C35 H35A 109.1 . .
C25 C35 H35B 109.1 . .
N1 C35 H35B 109.1 . .
H35A C35 H35B 107.9 . .
N1 C36 C37 111.9(2) . .
N1 C36 H36A 109.2 . .
C37 C36 H36A 109.2 . .
N1 C36 H36B 109.2 . .
C37 C36 H36B 109.2 . .
H36A C36 H36B 107.9 . .
C42 C37 C38 118.5(3) . .
C42 C37 C36 120.3(3) . .
C38 C37 C36 121.2(3) . .
C39 C38 C37 120.9(3) . .
C39 C38 H38 119.5 . .
C37 C38 H38 119.5 . .
C38 C39 C40 121.1(3) . .
C38 C39 H39 119.4 . .
C40 C39 H39 119.4 . .
C41 C40 C39 117.9(3) . .
C41 C40 C43 120.6(4) . .
C39 C40 C43 121.5(3) . .
C40 C41 C42 121.5(3) . .
C40 C41 H41 119.2 . .
C42 C41 H41 119.2 . .
C37 C42 C41 120.1(3) . .
C37 C42 H42 119.9 . .
C41 C42 H42 119.9 . .
C40 C43 H43A 109.5 . .
C40 C43 H43B 109.5 . .
H43A C43 H43B 109.5 . .
C40 C43 H43C 109.5 . .
H43A C43 H43C 109.5 . .
H43B C43 H43C 109.5 . .
C36 N1 C35 110.72(19) . .
C36 N1 H1C 109.5 . .
C35 N1 H1C 109.5 . .
C36 N1 H1D 109.5 . .
C35 N1 H1D 109.5 . .
H1C N1 H1D 108.1 . .
C24 O1 C1 117.1(3) . .
C3 O2 C2 112.8(2) . .
C4 O3 C5 112.4(2) . .
C7 O4 C6 117.0(2) . .
C12 O5 C13 118.2(3) . .
C15 O6 C14 122.4(3) . .
C16 O7 C17 116.3(3) . .
C19 O8 C18 116.1(2) . .

loop_
_geom_bond_atom_site_label_1
_geom_bond_atom_site_label_2
_geom_bond_distance
_geom_bond_site_symmetry_2
Fe1 C25 2.021(2) .
Fe1 C34 2.024(3) .
Fe1 C29 2.027(3) .
Fe1 C30 2.028(4) .
Fe1 C33 2.029(3) .
Fe1 C32 2.032(3) .
Fe1 C28 2.032(3) .
Fe1 C26 2.036(3) .
Fe1 C31 2.040(3) .
Fe1 C27 2.044(3) .
P1 F5 1.542(3) .
P1 F4 1.561(2) .
P1 F2 1.564(3) .
P1 F3 1.567(2) .
P1 F1 1.569(2) .
P1 F6 1.576(2) .
C1 O1 1.422(4) .
C1 C2 1.476(5) .
C1 H1A 0.9700 .
C1 H1B 0.9700 .
C2 O2 1.422(4) .
C2 H2A 0.9700 .
C2 H2B 0.9700 .
C3 O2 1.406(4) .
C3 C4 1.479(5) .
C3 H3A 0.9700 .
C3 H3B 0.9700 .
C4 O3 1.422(4) .
C4 H4A 0.9700 .
C4 H4B 0.9700 .
C5 O3 1.423(4) .
C5 C6 1.487(4) .
C5 H5A 0.9700 .
C5 H5B 0.9700 .
C6 O4 1.424(3) .
C6 H6A 0.9700 .
C6 H6B 0.9700 .
C7 O4 1.362(3) .
C7 C8 1.375(5) .
C7 C12 1.399(4) .
C8 C9 1.370(5) .
C8 H8 0.9300 .
C9 C10 1.347(6) .
C9 H9 0.9300 .
C10 C11 1.389(6) .
C10 H10 0.9300 .
C11 C12 1.385(5) .
C11 H11 0.9300 .
C12 O5 1.370(4) .
C13 O5 1.426(4) .
C13 C14 1.458(6) .
C13 H13A 0.9700 .
C13 H13B 0.9700 .
C14 O6 1.400(5) .
C14 H14A 0.9700 .
C14 H14B 0.9700 .
C15 O6 1.221(5) .
C15 C16 1.406(6) .
C15 H15A 0.9700 .
C15 H15B 0.9700 .
C16 O7 1.363(4) .
C16 H16A 0.9700 .
C16 H16B 0.9700 .
C17 O7 1.415(4) .
C17 C18 1.472(5) .
C17 H17A 0.9700 .
C17 H17B 0.9700 .
C18 O8 1.443(4) .
C18 H18A 0.9700 .
C18 H18B 0.9700 .
C19 O8 1.365(4) .
C19 C24 1.384(5) .
C19 C20 1.385(5) .
C20 C21 1.363(6) .
C20 H20 0.9300 .
C21 C22 1.354(7) .
C21 H21 0.9300 .
C22 C23 1.397(6) .
C22 H22 0.9300 .
C23 C24 1.391(5) .
C23 H23 0.9300 .
C24 O1 1.376(4) .
C25 C26 1.422(4) .
C25 C29 1.423(4) .
C25 C35 1.481(3) .
C26 C27 1.413(4) .
C26 H26 0.9300 .
C27 C28 1.389(5) .
C27 H27 0.9300 .
C28 C29 1.411(5) .
C28 H28 0.9300 .
C29 H29 0.9300 .
C30 C34 1.398(6) .
C30 C31 1.403(6) .
C30 H30 0.9300 .
C31 C32 1.390(6) .
C31 H31 0.9300 .
C32 C33 1.408(6) .
C32 H32 0.9300 .
C33 C34 1.383(6) .
C33 H33 0.9300 .
C34 H34 0.9300 .
C35 N1 1.500(3) .
C35 H35A 0.9700 .
C35 H35B 0.9700 .
C36 N1 1.497(3) .
C36 C37 1.500(4) .
C36 H36A 0.9700 .
C36 H36B 0.9700 .
C37 C42 1.365(4) .
C37 C38 1.380(4) .
C38 C39 1.370(4) .
C38 H38 0.9300 .
C39 C40 1.372(5) .
C39 H39 0.9300 .
C40 C41 1.368(5) .
C40 C43 1.512(4) .
C41 C42 1.388(4) .
C41 H41 0.9300 .
C42 H42 0.9300 .
C43 H43A 0.9600 .
C43 H43B 0.9600 .
C43 H43C 0.9600 .
N1 H1C 0.8900 .
N1 H1D 0.8900 .
